data_1505652
loop_
_publ_author_name
'Murai, Toshiaki'
'Fukushima, Kozue'
'Mutoh, Yuichiro'

_publ_section_title
;
 Synthesis and properties of 1-methylthiopropargylammonium salts and their
 use as key precursors to sulfur-containing enediynes.
;
_journal_issue 25
_journal_name_full 'Organic letters'
_journal_page_first 5295
_journal_page_last 5298
_journal_paper_doi 10.1021/ol7024923
_journal_volume 9
_journal_year 2007
_chemical_formula_sum 'C14 H18 F3 N O3 S2'
_chemical_formula_weight 369.42
_space_group_IT_number 9
_symmetry_cell_setting monoclinic
_symmetry_Int_Tables_number 9
_symmetry_space_group_name_Hall 'C -2yc'
_symmetry_space_group_name_H-M 'C 1 c 1'
_cell_angle_alpha 90
_cell_angle_beta 107.277(6)
_cell_angle_gamma 90
_cell_formula_units_Z 4
_cell_length_a 6.2538(9)
_cell_length_b 29.083(3)
_cell_length_c 9.860(1)
_cell_measurement_reflns_used 2981
_cell_measurement_temperature 193.2
_cell_measurement_theta_max 27.5
_cell_measurement_theta_min 3.5
_cell_volume 1712.4(4)
_computing_cell_refinement CRYSTALCLEAR
_computing_data_collection CRYSTALCLEAR
_computing_data_reduction 'teXsan Ver. 2.0'
_computing_publication_material 'teXsan Ver. 2.0'
_computing_structure_refinement 'teXsan Ver. 2.0'
_computing_structure_solution SIR92
_diffrn_detector_area_resol_mean 14.62
_diffrn_measured_fraction_theta_full 0.9939
_diffrn_measured_fraction_theta_max 0.9939
_diffrn_measurement_device_type 'Rigaku/MSC Mercury CCD'
_diffrn_measurement_method \w
_diffrn_radiation_type 'Mo K\a'
_diffrn_radiation_wavelength 0.7107
_diffrn_reflns_av_R_equivalents 0.026
_diffrn_reflns_limit_h_max 8
_diffrn_reflns_limit_h_min -6
_diffrn_reflns_limit_k_max 37
_diffrn_reflns_limit_k_min -33
_diffrn_reflns_limit_l_max 12
_diffrn_reflns_limit_l_min -12
_diffrn_reflns_number 7036
_diffrn_reflns_theta_full 27.48
_diffrn_reflns_theta_max 27.48
_exptl_absorpt_coefficient_mu 0.352
_exptl_absorpt_correction_T_max 0.953
_exptl_absorpt_correction_T_min 0.908
_exptl_absorpt_correction_type integration
_exptl_absorpt_process_details '(Higashi, 1999)'
_exptl_crystal_colour Colorless
_exptl_crystal_density_diffrn 1.433
_exptl_crystal_density_method 'not measured'
_exptl_crystal_description Prism
_exptl_crystal_F_000 768.00
_exptl_crystal_size_max 0.290
_exptl_crystal_size_mid 0.200
_exptl_crystal_size_min 0.200
_refine_diff_density_max 0.21
_refine_diff_density_min -0.26
_refine_ls_abs_structure_details 'Flack, H. D. (1983), Acta Cryst. A39, 876-881.  1212 Friedel Pairs'
_refine_ls_abs_structure_Flack 0.05(6)
_refine_ls_extinction_method none
_refine_ls_goodness_of_fit_ref 1.055
_refine_ls_hydrogen_treatment noref
_refine_ls_number_parameters 209
_refine_ls_number_reflns 3170
_refine_ls_R_factor_gt 0.0345
_refine_ls_shift/su_max 0.0008
_refine_ls_structure_factor_coef Fsqd
_refine_ls_weighting_details 'w = 1/[\s^2^(Fo^2^) + (0.05000(Max(Fo^2^,0) + 2Fc^2^)/3)^2^]'
_refine_ls_weighting_scheme calc
_refine_ls_wR_factor_ref 0.0869
_reflns_number_gt 2979
_reflns_number_total 3170
_reflns_threshold_expression F^2^>2.0\s(F^2^)
_cod_data_source_file ol7024923-file003.cif
_cod_data_source_block 2b
_cod_original_sg_symbol_H-M 'C c          '
_cod_original_formula_sum 'C14 H18 F3 N O3 S2 '
_cod_database_code 1505652

loop_
_symmetry_equiv_pos_as_xyz
x,y,z
x,-y,1/2+z
1/2+x,1/2+y,z
1/2+x,1/2-y,1/2+z

loop_
_atom_site_label
_atom_site_type_symbol
_atom_site_fract_x
_atom_site_fract_y
_atom_site_fract_z
_atom_site_U_iso_or_equiv
_atom_site_adp_type
_atom_site_occupancy
_atom_site_symmetry_multiplicity
_atom_site_calc_flag
S(1) S -0.103(1) 0.61159(2) 0.5030(8) 0.0374(2) Uani 1.00 1 d
S(2) S 0.588(1) 0.42187(2) 0.5035(8) 0.0296(1) Uani 1.00 1 d
F(1) F 0.677(1) 0.35902(6) 0.3394(8) 0.0618(6) Uani 1.00 1 d
F(2) F 0.967(1) 0.38829(7) 0.4889(9) 0.0622(6) Uani 1.00 1 d
F(3) F 0.786(1) 0.42654(6) 0.3052(8) 0.0554(5) Uani 1.00 1 d
O(1) O 0.710(1) 0.46237(7) 0.5665(8) 0.0522(6) Uani 1.00 1 d
O(2) O 0.380(1) 0.43048(8) 0.3960(9) 0.0498(6) Uani 1.00 1 d
O(3) O 0.583(1) 0.38654(7) 0.6040(9) 0.0524(6) Uani 1.00 1 d
N(1) N 0.193(1) 0.55737(6) 0.4061(8) 0.0266(4) Uani 1.00 1 d
C(1) C 0.056(1) 0.60310(7) 0.3792(8) 0.0274(5) Uani 1.00 1 d
C(2) C 0.060(1) 0.6507(1) 0.6348(9) 0.0473(8) Uani 1.00 1 d
C(3) C 0.304(1) 0.55133(8) 0.2921(9) 0.0356(6) Uani 1.00 1 d
C(4) C 0.035(1) 0.51779(8) 0.3989(9) 0.0376(6) Uani 1.00 1 d
C(5) C 0.365(1) 0.55764(9) 0.5476(9) 0.0335(6) Uani 1.00 1 d
C(6) C 0.205(1) 0.64139(7) 0.3756(9) 0.0287(5) Uani 1.00 1 d
C(7) C 0.330(1) 0.67277(7) 0.3819(9) 0.0299(6) Uani 1.00 1 d
C(8) C 0.483(1) 0.71061(8) 0.3975(9) 0.0312(5) Uani 1.00 1 d
C(9) C 0.478(1) 0.74586(9) 0.4912(9) 0.0452(7) Uani 1.00 1 d
C(10) C 0.635(1) 0.78150(9) 0.5133(9) 0.0557(8) Uani 1.00 1 d
C(11) C 0.794(1) 0.7811(1) 0.4429(9) 0.0568(8) Uani 1.00 1 d
C(12) C 0.799(1) 0.7464(1) 0.3482(9) 0.0495(8) Uani 1.00 1 d
C(13) C 0.643(1) 0.71084(8) 0.3248(8) 0.0372(6) Uani 1.00 1 d
C(14) C 0.761(1) 0.39755(9) 0.4049(9) 0.0356(6) Uani 1.00 1 d
H(1) H -0.0491 0.6003 0.2884 0.0338 Uiso 1.00 1 calc
H(2) H 0.1539 0.6690 0.5965 0.0601 Uiso 1.00 1 calc
H(3) H -0.0395 0.6714 0.6649 0.0601 Uiso 1.00 1 calc
H(4) H 0.1477 0.6349 0.7162 0.0601 Uiso 1.00 1 calc
H(5) H 0.3946 0.5771 0.2905 0.0427 Uiso 1.00 1 calc
H(6) H 0.1925 0.5480 0.2034 0.0427 Uiso 1.00 1 calc
H(7) H 0.3942 0.5242 0.3115 0.0427 Uiso 1.00 1 calc
H(8) H -0.0767 0.5179 0.3095 0.0463 Uiso 1.00 1 calc
H(9) H 0.1135 0.4898 0.4136 0.0463 Uiso 1.00 1 calc
H(10) H -0.0390 0.5214 0.4719 0.0463 Uiso 1.00 1 calc
H(11) H 0.4519 0.5303 0.5614 0.0403 Uiso 1.00 1 calc
H(12) H 0.2957 0.5598 0.6228 0.0403 Uiso 1.00 1 calc
H(13) H 0.4620 0.5835 0.5557 0.0403 Uiso 1.00 1 calc
H(14) H 0.3533 0.7559 0.5369 0.0466 Uiso 1.00 1 calc
H(15) H 0.6288 0.8064 0.5775 0.0676 Uiso 1.00 1 calc
H(16) H 0.9111 0.8043 0.4623 0.0702 Uiso 1.00 1 calc
H(17) H 0.9128 0.7468 0.3002 0.0619 Uiso 1.00 1 calc
H(18) H 0.6426 0.6867 0.2603 0.0456 Uiso 1.00 1 calc

loop_
_atom_site_aniso_label
_atom_site_aniso_U_11
_atom_site_aniso_U_22
_atom_site_aniso_U_33
_atom_site_aniso_U_12
_atom_site_aniso_U_13
_atom_site_aniso_U_23
S(1) 0.0295(3) 0.0406(3) 0.0474(4) -0.0018(3) 0.0196(3) -0.0013(3)
S(2) 0.0306(3) 0.0322(3) 0.0263(2) 0.0026(2) 0.0090(2) 0.0006(2)
F(1) 0.065(1) 0.0496(9) 0.079(1) -0.0142(8) 0.033(1) -0.0347(9)
F(2) 0.0345(9) 0.079(1) 0.070(1) 0.0180(8) 0.0107(9) -0.0061(10)
F(3) 0.058(1) 0.076(1) 0.0407(9) -0.0184(9) 0.0272(8) -0.0001(8)
O(1) 0.059(1) 0.043(1) 0.055(1) -0.0059(9) 0.017(1) -0.0195(9)
O(2) 0.0321(10) 0.071(1) 0.042(1) 0.0137(9) 0.0051(8) 0.0031(10)
O(3) 0.066(1) 0.056(1) 0.042(1) 0.002(1) 0.027(1) 0.0158(9)
N(1) 0.0244(9) 0.0276(8) 0.0275(8) -0.0017(7) 0.0072(7) 0.0013(8)
C(1) 0.024(1) 0.0304(9) 0.026(1) -0.0029(8) 0.0040(8) 0.0041(8)
C(2) 0.059(2) 0.052(2) 0.038(1) -0.004(1) 0.024(1) -0.009(1)
C(3) 0.041(1) 0.038(1) 0.032(1) 0.002(1) 0.018(1) -0.0022(10)
C(4) 0.036(1) 0.026(1) 0.050(1) -0.0083(9) 0.011(1) 0.005(1)
C(5) 0.029(1) 0.039(1) 0.029(1) 0.0008(10) 0.0022(9) 0.0057(9)
C(6) 0.034(1) 0.0267(10) 0.027(1) -0.0023(8) 0.0106(9) 0.0016(8)
C(7) 0.031(1) 0.030(1) 0.031(1) 0.0026(8) 0.0116(10) 0.0034(9)
C(8) 0.035(1) 0.0255(10) 0.030(1) -0.0011(8) 0.0048(9) 0.0042(8)
C(9) 0.057(2) 0.038(1) 0.040(1) 0.000(1) 0.012(1) -0.008(1)
C(10) 0.078(2) 0.034(1) 0.042(2) -0.010(1) -0.001(1) -0.009(1)
C(11) 0.064(2) 0.040(1) 0.050(2) -0.024(1) -0.008(1) 0.014(1)
C(12) 0.046(2) 0.051(1) 0.048(1) -0.017(1) 0.009(1) 0.016(1)
C(13) 0.042(1) 0.034(1) 0.036(1) -0.0043(10) 0.012(1) 0.0056(10)
C(14) 0.030(1) 0.042(1) 0.037(1) -0.0040(9) 0.0118(9) -0.0086(8)

loop_
_atom_type_symbol
_atom_type_description
_atom_type_scat_dispersion_real
_atom_type_scat_dispersion_imag
_atom_type_scat_source
C C 0.003 0.002
;International Tables for Crystallography
(1992, Vol. C, Tables 4.2.6.8 and 6.1.1.1)
;
H H 0.000 0.000
;International Tables for Crystallography
(1992, Vol. C, Table 6.1.1.2)
;
F F 0.017 0.010
;International Tables for Crystallography
(1992, Vol. C, Tables 4.2.6.8 and 6.1.1.1)
;
N N 0.006 0.003
;International Tables for Crystallography
(1992, Vol. C, Tables 4.2.6.8 and 6.1.1.1)
;
O O 0.011 0.006
;International Tables for Crystallography
(1992, Vol. C, Tables 4.2.6.8 and 6.1.1.1)
;
S S 0.125 0.123
;International Tables for Crystallography
(1992, Vol. C, Tables 4.2.6.8 and 6.1.1.1)
;

loop_
_geom_angle_atom_site_label_1
_geom_angle_atom_site_label_2
_geom_angle_atom_site_label_3
_geom_angle
_geom_angle_publ_flag
C(1) S(1) C(2) 105.6(1) yes
O(1) S(2) O(2) 115.2(1) yes
O(1) S(2) O(3) 113.9(1) yes
O(1) S(2) C(14) 103.0(1) yes
O(2) S(2) O(3) 115.8(1) yes
O(2) S(2) C(14) 103.2(1) yes
O(3) S(2) C(14) 103.3(1) yes
C(1) N(1) C(3) 108.9(2) yes
C(1) N(1) C(4) 109.0(2) yes
C(1) N(1) C(5) 111.3(2) yes
C(3) N(1) C(4) 108.5(2) yes
C(3) N(1) C(5) 109.7(2) yes
C(4) N(1) C(5) 109.3(2) yes
S(1) C(1) N(1) 112.7(1) yes
S(1) C(1) C(6) 113.3(2) yes
S(1) C(1) H(1) 106.5 no
N(1) C(1) C(6) 109.4(2) yes
N(1) C(1) H(1) 106.4 no
C(6) C(1) H(1) 108.2 no
S(1) C(2) H(2) 110.5 no
S(1) C(2) H(3) 109.7 no
S(1) C(2) H(4) 111.5 no
H(2) C(2) H(3) 107.4 no
H(2) C(2) H(4) 109.8 no
H(3) C(2) H(4) 107.8 no
N(1) C(3) H(5) 109.5 no
N(1) C(3) H(6) 109.3 no
N(1) C(3) H(7) 109.0 no
H(5) C(3) H(6) 110.3 no
H(5) C(3) H(7) 109.5 no
H(6) C(3) H(7) 109.2 no
N(1) C(4) H(8) 109.6 no
N(1) C(4) H(9) 110.6 no
N(1) C(4) H(10) 109.5 no
H(8) C(4) H(9) 110.7 no
H(8) C(4) H(10) 107.8 no
H(9) C(4) H(10) 108.7 no
N(1) C(5) H(11) 110.7 no
N(1) C(5) H(12) 110.7 no
N(1) C(5) H(13) 110.3 no
H(11) C(5) H(12) 108.1 no
H(11) C(5) H(13) 109.2 no
H(12) C(5) H(13) 107.7 no
C(1) C(6) C(7) 175.8(2) yes
C(6) C(7) C(8) 177.0(3) yes
C(7) C(8) C(9) 119.2(3) yes
C(7) C(8) C(13) 120.5(2) yes
C(9) C(8) C(13) 120.3(2) yes
C(8) C(9) C(10) 119.5(3) yes
C(8) C(9) H(14) 131.4 no
C(10) C(9) H(14) 107.7 no
C(9) C(10) C(11) 119.8(3) yes
C(9) C(10) H(15) 119.3 no
C(11) C(10) H(15) 120.9 no
C(10) C(11) C(12) 120.8(3) yes
C(10) C(11) H(16) 120.7 no
C(12) C(11) H(16) 118.4 no
C(11) C(12) C(13) 119.9(3) yes
C(11) C(12) H(17) 119.2 no
C(13) C(12) H(17) 120.9 no
C(8) C(13) C(12) 119.6(3) yes
C(8) C(13) H(18) 119.1 no
C(12) C(13) H(18) 121.3 no
S(2) C(14) F(1) 112.3(2) yes
S(2) C(14) F(2) 111.6(2) yes
S(2) C(14) F(3) 111.6(2) yes
F(1) C(14) F(2) 107.7(2) yes
F(1) C(14) F(3) 106.9(2) yes
F(2) C(14) F(3) 106.5(2) yes

loop_
_geom_bond_atom_site_label_1
_geom_bond_atom_site_label_2
_geom_bond_distance
_geom_bond_publ_flag
S(1) C(1) 1.805(3) yes
S(1) C(2) 1.797(3) yes
S(2) O(1) 1.442(2) yes
S(2) O(2) 1.435(2) yes
S(2) O(3) 1.434(2) yes
S(2) C(14) 1.802(3) yes
F(1) C(14) 1.323(3) yes
F(2) C(14) 1.333(3) yes
F(3) C(14) 1.338(3) yes
N(1) C(1) 1.561(3) yes
N(1) C(3) 1.495(3) yes
N(1) C(4) 1.504(3) yes
N(1) C(5) 1.488(3) yes
C(1) C(6) 1.459(3) yes
C(1) H(1) 0.944 no
C(2) H(2) 0.951 no
C(2) H(3) 0.975 no
C(2) H(4) 0.946 no
C(3) H(5) 0.944 no
C(3) H(6) 0.947 no
C(3) H(7) 0.956 no
C(4) H(8) 0.949 no
C(4) H(9) 0.937 no
C(4) H(10) 0.972 no
C(5) H(11) 0.949 no
C(5) H(12) 0.967 no
C(5) H(13) 0.954 no
C(6) C(7) 1.190(3) yes
C(7) C(8) 1.439(3) yes
C(8) C(9) 1.388(4) yes
C(8) C(13) 1.389(4) yes
C(9) C(10) 1.403(4) yes
C(9) H(14) 1.049 no
C(10) C(11) 1.372(5) yes
C(10) H(15) 0.972 no
C(11) C(12) 1.381(5) yes
C(11) H(16) 0.970 no
C(12) C(13) 1.395(4) yes
C(12) H(17) 0.964 no
C(13) H(18) 0.947 no

loop_
_geom_torsion_atom_site_label_1
_geom_torsion_atom_site_label_2
_geom_torsion_atom_site_label_3
_geom_torsion_atom_site_label_4
_geom_torsion
_geom_torsion_publ_flag
S(1) C(1) N(1) C(3) 175.4(1) yes
S(1) C(1) N(1) C(4) 57.1(2) yes
S(1) C(1) N(1) C(5) -63.5(2) yes
S(1) C(1) C(6) C(7) 40(3) yes
F(1) C(14) S(2) O(1) 179.2(2) yes
F(1) C(14) S(2) O(2) -60.6(2) yes
F(1) C(14) S(2) O(3) 60.5(2) yes
F(2) C(14) S(2) O(1) 58.3(2) yes
F(2) C(14) S(2) O(2) 178.5(2) yes
F(2) C(14) S(2) O(3) -60.5(2) yes
F(3) C(14) S(2) O(1) -60.7(2) yes
F(3) C(14) S(2) O(2) 59.5(2) yes
F(3) C(14) S(2) O(3) -179.5(2) yes
N(1) C(1) S(1) C(2) 99.6(2) yes
N(1) C(1) C(6) C(7) -86(3) yes
C(1) C(6) C(7) C(8) 4(7) yes
C(2) S(1) C(1) C(6) -25.3(2) yes
C(3) N(1) C(1) C(6) -57.6(2) yes
C(4) N(1) C(1) C(6) -175.9(2) yes
C(5) N(1) C(1) C(6) 63.5(3) yes
C(6) C(7) C(8) C(9) -46(4) yes
C(6) C(7) C(8) C(13) 130(4) yes
C(7) C(8) C(9) C(10) 176.3(2) yes
C(7) C(8) C(13) C(12) -176.0(2) yes
C(8) C(9) C(10) C(11) -0.5(4) yes
C(8) C(13) C(12) C(11) -0.1(4) yes
C(9) C(8) C(13) C(12) 0.9(4) yes
C(9) C(10) C(11) C(12) 1.3(5) yes
C(10) C(9) C(8) C(13) -0.6(4) yes
C(10) C(11) C(12) C(13) -1.0(4) yes
C(10) C(11) C(12) C(13) -1.0(4) yes
